data_2210216
loop_
_publ_author_name
'Vencato, Ivo'
'Cunha, Silvio'
'Ferrari, Jailton'
'Sabino, Jose R.'

_publ_section_title
;
 5-(Anilinomethylene)-2,2-dimethyl-1,3-dioxane-4,6-dione
;
_journal_coeditor_code EZ2026
_journal_issue 9
_journal_name_full 'Acta Crystallographica Section E'
_journal_page_first o4062
_journal_page_last o4064
_journal_paper_doi 10.1107/S1600536806033046
_journal_volume 62
_journal_year 2006
_chemical_formula_iupac 'C13 H13 N O4'
_chemical_formula_moiety 'C13 H13 N O4'
_chemical_formula_sum 'C13 H13 N O4'
_chemical_formula_weight 247.24
_chemical_melting_point 424
_chemical_name_systematic
;
5-(Anilinomethylene)-2,2-dimethyl-1,3-dioxane-4,6-dione
;
_space_group_IT_number 2
_symmetry_cell_setting triclinic
_symmetry_space_group_name_Hall '-P 1'
_symmetry_space_group_name_H-M 'P -1'
_atom_sites_solution_hydrogens geom
_atom_sites_solution_primary direct
_atom_sites_solution_secondary difmap
_audit_creation_method SHELXL-97
_cell_angle_alpha 71.42(2)
_cell_angle_beta 82.24(2)
_cell_angle_gamma 76.10(2)
_cell_formula_units_Z 2
_cell_length_a 5.4950(10)
_cell_length_b 10.594(2)
_cell_length_c 11.589(3)
_cell_measurement_reflns_used 25
_cell_measurement_temperature 297(2)
_cell_measurement_theta_max 41.4
_cell_measurement_theta_min 13.1
_cell_volume 619.5(2)
_computing_cell_refinement CAD-4/PC
_computing_data_collection 'CAD-4/PC (Enraf--Nonius, 1993)'
_computing_data_reduction 'XCAD4 (Harms & Wocadlo, 1995)'
_computing_molecular_graphics 'ORTEP-3 for Windows (Farrugia, 1997) and PLATON (Spek, 2003)'
_computing_publication_material 'WinGX (Farrugia, 1999)'
_computing_structure_refinement 'SHELXL97 (Sheldrick, 1997)'
_computing_structure_solution 'SHELXS97 (Sheldrick, 1997)'
_diffrn_ambient_temperature 297(2)
_diffrn_measured_fraction_theta_full 0.970
_diffrn_measured_fraction_theta_max 0.970
_diffrn_measurement_device_type 'Enraf--Nonius CAD-4'
_diffrn_measurement_method 'non-profiled \w/2\q'
_diffrn_radiation_monochromator graphite
_diffrn_radiation_source 'fine-focus sealed tube'
_diffrn_radiation_type CuK\a
_diffrn_radiation_wavelength 1.54180
_diffrn_reflns_av_R_equivalents 0.018
_diffrn_reflns_av_sigmaI/netI 0.013
_diffrn_reflns_limit_h_max 6
_diffrn_reflns_limit_h_min -6
_diffrn_reflns_limit_k_max 12
_diffrn_reflns_limit_k_min -11
_diffrn_reflns_limit_l_max 13
_diffrn_reflns_limit_l_min 0
_diffrn_reflns_number 2268
_diffrn_reflns_theta_full 67.0
_diffrn_reflns_theta_max 67.0
_diffrn_reflns_theta_min 4.0
_diffrn_standards_decay_% 1
_diffrn_standards_interval_time 120
_diffrn_standards_number 2
_exptl_absorpt_coefficient_mu 0.828
_exptl_absorpt_correction_type none
_exptl_crystal_colour 'light yellow'
_exptl_crystal_density_diffrn 1.325
_exptl_crystal_density_method 'not measured'
_exptl_crystal_description block
_exptl_crystal_F_000 260
_exptl_crystal_size_max 0.33
_exptl_crystal_size_mid 0.28
_exptl_crystal_size_min 0.28
_refine_diff_density_max 0.39
_refine_diff_density_min -0.34
_refine_ls_extinction_coef 0.217(16)
_refine_ls_extinction_expression Fc^*^=kFc[1+0.001xFc^2^\l^3^/sin(2\q)]^-1/4^
_refine_ls_extinction_method SHELXL97
_refine_ls_goodness_of_fit_ref 1.10
_refine_ls_hydrogen_treatment constr
_refine_ls_matrix_type full
_refine_ls_number_parameters 167
_refine_ls_number_reflns 2158
_refine_ls_number_restraints 0
_refine_ls_restrained_S_all 1.10
_refine_ls_R_factor_all 0.082
_refine_ls_R_factor_gt 0.076
_refine_ls_shift/su_max 0.000
_refine_ls_shift/su_mean 0.000
_refine_ls_structure_factor_coef Fsqd
_refine_ls_weighting_details 'w=1/[\s^2^(Fo^2^)+(0.1162P)^2^+0.1316P] where P=(Fo^2^+2Fc^2^)/3'
_refine_ls_weighting_scheme calc
_refine_ls_wR_factor_gt 0.193
_refine_ls_wR_factor_ref 0.204
_reflns_number_gt 1893
_reflns_number_total 2158
_reflns_threshold_expression I>2\s(I)
_cod_data_source_file ez2026.cif
_cod_data_source_block I
_cod_database_code 2210216
_cod_database_fobs_code 2210216

loop_
_symmetry_equiv_pos_as_xyz
'x, y, z'
'-x, -y, -z'

loop_
_atom_site_type_symbol
_atom_site_label
_atom_site_fract_x
_atom_site_fract_y
_atom_site_fract_z
_atom_site_U_iso_or_equiv
_atom_site_adp_type
_atom_site_calc_flag
_atom_site_refinement_flags
_atom_site_occupancy
_atom_site_disorder_assembly
_atom_site_disorder_group
N N1 0.6861(3) 0.71225(15) 0.49340(14) 0.0635(5) Uani d . 1 A 1
H H1 0.6178 0.6498 0.4872 0.076 Uiso calc R 1 A 1
C C2 0.8394(4) 0.6787(2) 0.58083(18) 0.0646(6) Uani d . 1 A 1
H H2 0.9148 0.7468 0.5849 0.078 Uiso calc R 1 A 1
C C3 0.9010(4) 0.55444(19) 0.66695(17) 0.0592(5) Uani d . 1 A 1
C C4 0.8092(4) 0.43971(19) 0.66580(17) 0.0625(6) Uani d . 1 A 1
O O5 0.8766(4) 0.32319(14) 0.75686(13) 0.0807(6) Uani d . 1 A 1
C C6 0.9515(5) 0.3342(2) 0.86631(19) 0.0740(7) Uani d . 1 A 1
O O7 1.1334(3) 0.41693(16) 0.83805(13) 0.0755(6) Uani d . 1 A 1
C C8 1.0836(5) 0.5393(2) 0.7518(2) 0.0727(7) Uani d . 1 A 1
O O9 0.6854(4) 0.43799(14) 0.58786(14) 0.0823(6) Uani d . 1 . 1
C C11 1.0850(8) 0.1932(3) 0.9339(3) 0.1259(13) Uani d . 1 A 1
H H11A 1.1111 0.1905 1.0150 0.189 Uiso calc R 1 A 1
H H11B 1.2443 0.1702 0.8918 0.189 Uiso calc R 1 A 1
H H11C 0.9847 0.1289 0.9381 0.189 Uiso calc R 1 A 1
C C12 0.7269(6) 0.3941(4) 0.9356(2) 0.1044(10) Uani d . 1 A 1
H H12A 0.7783 0.4005 1.0091 0.157 Uiso calc R 1 A 1
H H12B 0.6065 0.3367 0.9559 0.157 Uiso calc R 1 A 1
H H12C 0.6521 0.4832 0.8862 0.157 Uiso calc R 1 A 1
C C13 0.6241(4) 0.84367(19) 0.40819(18) 0.0633(6) Uani d . 1 A 1
C C14 0.7429(6) 0.9463(3) 0.3965(3) 0.0981(10) Uani d . 1 A 1
H H14 0.8751 0.9312 0.4449 0.118 Uiso calc R 1 A 1
C C15 0.6691(7) 1.0728(3) 0.3134(3) 0.1037(10) Uani d . 1 A 1
H H15 0.7514 1.1420 0.3073 0.124 Uiso calc R 1 A 1
C C16 0.4829(6) 1.0974(3) 0.2420(3) 0.0956(9) Uani d . 1 A 1
H H16 0.4373 1.1821 0.1849 0.115 Uiso calc R 1 A 1
C C17 0.3604(7) 0.9963(3) 0.2542(3) 0.1209(13) Uani d . 1 A 1
H H17 0.2274 1.0126 0.2059 0.145 Uiso calc R 1 A 1
C C18 0.4310(7) 0.8693(3) 0.3374(3) 0.1034(11) Uani d . 1 A 1
H H18 0.3451 0.8012 0.3447 0.124 Uiso calc R 1 A 1
O O10 1.199(2) 0.6214(11) 0.7597(5) 0.1026(16) Uani d P 0.70 A 1
O O10' 1.203(6) 0.625(3) 0.7262(17) 0.1026(16) Uani d P 0.30 A 2

loop_
_atom_site_aniso_label
_atom_site_aniso_U_11
_atom_site_aniso_U_22
_atom_site_aniso_U_33
_atom_site_aniso_U_12
_atom_site_aniso_U_13
_atom_site_aniso_U_23
N1 0.0842(12) 0.0467(9) 0.0576(9) -0.0155(8) -0.0178(8) -0.0062(7)
C2 0.0797(14) 0.0528(11) 0.0609(11) -0.0160(9) -0.0169(10) -0.0098(9)
C3 0.0699(12) 0.0516(10) 0.0545(11) -0.0112(8) -0.0139(9) -0.0106(8)
C4 0.0827(14) 0.0498(10) 0.0531(10) -0.0085(9) -0.0198(9) -0.0105(8)
O5 0.1267(14) 0.0486(8) 0.0679(9) -0.0172(8) -0.0430(9) -0.0046(7)
C6 0.0952(16) 0.0670(13) 0.0593(12) -0.0268(12) -0.0307(11) -0.0004(9)
O7 0.0773(10) 0.0714(10) 0.0710(9) -0.0184(8) -0.0304(7) 0.0008(7)
C8 0.0822(15) 0.0633(12) 0.0714(13) -0.0205(11) -0.0251(11) -0.0065(10)
O9 0.1244(14) 0.0601(9) 0.0690(9) -0.0236(8) -0.0442(9) -0.0100(7)
C11 0.179(3) 0.0768(18) 0.109(2) -0.030(2) -0.083(2) 0.0218(16)
C12 0.105(2) 0.145(3) 0.0626(14) -0.0447(19) -0.0121(13) -0.0144(16)
C13 0.0832(14) 0.0453(10) 0.0572(11) -0.0146(9) -0.0121(9) -0.0054(8)
C14 0.130(2) 0.0695(15) 0.0947(18) -0.0412(15) -0.0443(16) 0.0051(13)
C15 0.148(3) 0.0611(14) 0.1000(19) -0.0454(16) -0.0233(19) 0.0022(13)
C16 0.126(2) 0.0548(13) 0.0834(17) -0.0123(13) -0.0153(16) 0.0093(11)
C17 0.155(3) 0.0777(17) 0.115(2) -0.0335(19) -0.073(2) 0.0258(16)
C18 0.141(3) 0.0641(14) 0.1019(19) -0.0396(15) -0.0613(18) 0.0141(13)
O10 0.1378(18) 0.0920(15) 0.087(4) -0.0606(13) -0.060(4) 0.009(3)
O10' 0.1378(18) 0.0920(15) 0.087(4) -0.0606(13) -0.060(4) 0.009(3)

loop_
_atom_type_symbol
_atom_type_description
_atom_type_scat_dispersion_real
_atom_type_scat_dispersion_imag
_atom_type_scat_source
C C 0.0181 0.0091 'International Tables Vol C Tables 4.2.6.8 and 6.1.1.4'
H H 0.0000 0.0000 'International Tables Vol C Tables 4.2.6.8 and 6.1.1.4'
N N 0.0311 0.0180 'International Tables Vol C Tables 4.2.6.8 and 6.1.1.4'
O O 0.0492 0.0322 'International Tables Vol C Tables 4.2.6.8 and 6.1.1.4'

loop_
_geom_angle_atom_site_label_1
_geom_angle_atom_site_label_2
_geom_angle_atom_site_label_3
_geom_angle
_geom_angle_publ_flag
C2 N1 C13 125.03(17) yes
C2 N1 H1 117.5 ?
C13 N1 H1 117.5 ?
N1 C2 C3 127.30(19) ?
N1 C2 H2 116.3 ?
C3 C2 H2 116.3 ?
C2 C3 C4 121.61(18) ?
C2 C3 C8 117.61(18) ?
C4 C3 C8 120.47(18) ?
O9 C4 O5 118.31(18) ?
O9 C4 C3 125.03(18) ?
O5 C4 C3 116.60(17) ?
C4 O5 C6 117.61(16) ?
O7 C6 O5 110.33(17) ?
O7 C6 C12 109.9(2) ?
O5 C6 C12 109.9(2) ?
O7 C6 C11 105.9(2) ?
O5 C6 C11 105.9(2) yes
C12 C6 C11 114.7(2) ?
C8 O7 C6 118.05(16) ?
O10' C8 O7 126.3(11) no
O10 C8 O7 114.0(4) no
O10' C8 C3 116.4(9) no
O10 C8 C3 129.9(4) no
O7 C8 C3 116.02(19) ?
C6 C11 H11A 109.5 ?
C6 C11 H11B 109.5 ?
H11A C11 H11B 109.5 ?
C6 C11 H11C 109.5 ?
H11A C11 H11C 109.5 ?
H11B C11 H11C 109.5 ?
C6 C12 H12A 109.5 ?
C6 C12 H12B 109.5 ?
H12A C12 H12B 109.5 ?
C6 C12 H12C 109.5 ?
H12A C12 H12C 109.5 ?
H12B C12 H12C 109.5 ?
C18 C13 C14 118.3(2) ?
C18 C13 N1 118.03(19) ?
C14 C13 N1 123.7(2) ?
C13 C14 C15 120.6(3) ?
C13 C14 H14 119.7 ?
C15 C14 H14 119.7 ?
C16 C15 C14 121.3(3) ?
C16 C15 H15 119.4 ?
C14 C15 H15 119.4 ?
C15 C16 C17 118.6(2) ?
C15 C16 H16 120.7 ?
C17 C16 H16 120.7 ?
C16 C17 C18 120.9(3) ?
C16 C17 H17 119.6 ?
C18 C17 H17 119.6 ?
C13 C18 C17 120.4(2) ?
C13 C18 H18 119.8 ?
C17 C18 H18 119.8 ?

loop_
_geom_bond_atom_site_label_1
_geom_bond_atom_site_label_2
_geom_bond_site_symmetry_2
_geom_bond_distance
_geom_bond_publ_flag
N1 C2 . 1.311(3) yes
N1 C13 . 1.420(2) yes
N1 H1 . 0.8600 ?
C2 C3 . 1.373(3) yes
C2 H2 . 0.9300 ?
C3 C4 . 1.428(3) ?
C3 C8 . 1.445(3) ?
C4 O9 . 1.209(2) n
C4 O5 . 1.353(2) yes
O5 C6 . 1.432(3) yes
C6 O7 . 1.423(3) yes
C6 C12 . 1.500(4) ?
C6 C11 . 1.505(3) ?
O7 C8 . 1.354(2) yes
C8 O10' . 1.18(3) no
C8 O10 . 1.224(10) no
O9 O9 2_666 2.856(3) yes
C11 H11A . 0.9600 ?
C11 H11B . 0.9600 ?
C11 H11C . 0.9600 ?
C12 H12A . 0.9600 ?
C12 H12B . 0.9600 ?
C12 H12C . 0.9600 ?
C13 C18 . 1.352(3) ?
C13 C14 . 1.360(3) ?
C14 C15 . 1.382(3) ?
C14 H14 . 0.9300 ?
C15 C16 . 1.327(4) ?
C15 H15 . 0.9300 ?
C16 C17 . 1.358(4) ?
C16 H16 . 0.9300 ?
C17 C18 . 1.383(3) ?
C17 H17 . 0.9300 ?
C18 H18 . 0.9300 ?

loop_
_geom_hbond_atom_site_label_D
_geom_hbond_atom_site_label_H
_geom_hbond_atom_site_label_A
_geom_hbond_site_symmetry_A
_geom_hbond_distance_DH
_geom_hbond_distance_HA
_geom_hbond_distance_DA
_geom_hbond_angle_DHA
_geom_hbond_publ_flag
N1 H1 O9 . 0.86 2.14 2.760(2) 128.5 yes
N1 H1 O9 2_666 0.86 2.46 3.259(2) 154.9 yes
C18 H18 O5 2_666 0.93 2.60 3.432(3) 149.6 yes
C18 H18 O9 2_666 0.93 2.44 3.288(3) 151.2 yes
C15 H15 O10 2_776 0.93 2.45 3.310(10) 154.2 yes

loop_
_geom_torsion_atom_site_label_1
_geom_torsion_atom_site_label_2
_geom_torsion_atom_site_label_3
_geom_torsion_atom_site_label_4
_geom_torsion
_geom_torsion_publ_flag
C13 N1 C2 C3 178.4(2) yes
N1 C2 C3 C4 3.7(4) yes
N1 C2 C3 C8 177.4(2) ?
C2 C3 C4 O9 4.6(4) ?
C8 C3 C4 O9 -168.9(2) ?
C2 C3 C4 O5 -178.34(18) ?
C8 C3 C4 O5 8.2(3) ?
O9 C4 O5 C6 -160.9(2) ?
C3 C4 O5 C6 21.8(3) ?
C4 O5 C6 O7 -49.6(3) ?
C4 O5 C6 C12 71.8(3) ?
C4 O5 C6 C11 -163.8(2) ?
O5 C6 O7 C8 49.5(3) ?
C12 C6 O7 C8 -71.9(2) ?
C11 C6 O7 C8 163.6(2) ?
C6 O7 C8 O10' 172(2) ?
C6 O7 C8 O10 157.1(7) ?
C6 O7 C8 C3 -21.5(3) ?
C2 C3 C8 O10' -15(2) ?
C4 C3 C8 O10' 159.2(19) ?
C2 C3 C8 O10 -0.6(9) ?
C4 C3 C8 O10 173.1(8) ?
C2 C3 C8 O7 177.79(19) ?
C4 C3 C8 O7 -8.5(3) ?
C2 N1 C13 C18 -168.5(3) ?
C2 N1 C13 C14 9.3(4) yes
C18 C13 C14 C15 -0.7(5) ?
N1 C13 C14 C15 -178.6(2) ?
C13 C14 C15 C16 -0.7(5) ?
C14 C15 C16 C17 1.6(5) ?
C15 C16 C17 C18 -1.3(6) ?
C14 C13 C18 C17 1.0(5) ?
N1 C13 C18 C17 179.0(3) ?
C16 C17 C18 C13 -0.1(6) ?
